data_7114722
loop_
_publ_author_name
'F\"urstner, Alois'
'Krause, Helga'
'Lehmann, Christian W.'

_publ_section_title
;
 Preparation, structure and catalytic properties of a binuclear Pd(0)
 complex with bridging silylene ligands
;
_journal_issue 22
_journal_name_full 'Chemical Communications'
_journal_page_first 2372
_journal_paper_doi 10.1039/b108132b
_journal_year 2001
_chemical_compound_source 'see paper'
_chemical_formula_sum 'C28 H35 N2 P Pd Si'
_chemical_formula_weight 565.04
_chemical_name_systematic
; 
? 
;
_space_group_IT_number 2
_symmetry_cell_setting triclinic
_symmetry_Int_Tables_number 2
_symmetry_space_group_name_Hall '-P 1'
_symmetry_space_group_name_H-M 'P -1'
_atom_sites_solution_hydrogens geom
_atom_sites_solution_primary direct
_atom_sites_solution_secondary difmap
_cell_angle_alpha 66.90
_cell_angle_beta 73.51
_cell_angle_gamma 89.89
_cell_formula_units_Z 2
_cell_length_a 10.2277(2)
_cell_length_b 10.8525(2)
_cell_length_c 13.8201(2)
_cell_measurement_reflns_used 19885
_cell_measurement_temperature 100
_cell_measurement_theta_max 33.14
_cell_measurement_theta_min 1.00
_cell_volume 1342.49(4)
_computing_cell_refinement 'Denzo / Scalepack (Otwinowski 1997)'
_computing_data_collection 'Collect software (Nonius, 1998)'
_computing_data_reduction 'Denzo / Scalepack (Otwinowski 1997)'
_computing_molecular_graphics 'ORTEP (Johnson, 1976)'
_computing_structure_refinement 'SHELXL-97 (Sheldrick, 1997)'
_computing_structure_solution 'SHELXS-97 (Sheldrick, 1990)'
_diffrn_ambient_temperature 100
_diffrn_measured_fraction_theta_full 0.937
_diffrn_measured_fraction_theta_max 0.937
_diffrn_measurement_device_type 'Nonius KappaCCD'
_diffrn_measurement_method 'CCD \w-scan'
_diffrn_radiation_monochromator graphite
_diffrn_radiation_source '0.3 mm rotating anode'
_diffrn_radiation_type MoK\a
_diffrn_radiation_wavelength 0.71073
_diffrn_reflns_av_R_equivalents 0.0342
_diffrn_reflns_av_sigmaI/netI 0.0536
_diffrn_reflns_limit_h_max 15
_diffrn_reflns_limit_h_min -14
_diffrn_reflns_limit_k_max 12
_diffrn_reflns_limit_k_min -16
_diffrn_reflns_limit_l_max 21
_diffrn_reflns_limit_l_min -18
_diffrn_reflns_number 13730
_diffrn_reflns_theta_full 33.18
_diffrn_reflns_theta_max 33.18
_diffrn_reflns_theta_min 3.75
_diffrn_standards_decay_% 0.00
_diffrn_standards_interval_time 0
_diffrn_standards_number 0
_exptl_absorpt_coefficient_mu 0.814
_exptl_absorpt_correction_T_max 0.93
_exptl_absorpt_correction_T_min 0.88
_exptl_absorpt_correction_type empirical
_exptl_absorpt_process_details 'XPREP, Siemens (1995)'
_exptl_crystal_colour red-brown
_exptl_crystal_density_diffrn 1.398
_exptl_crystal_density_meas ?
_exptl_crystal_density_method none
_exptl_crystal_description block
_exptl_crystal_F_000 584
_exptl_crystal_size_max 0.17
_exptl_crystal_size_mid 0.13
_exptl_crystal_size_min 0.09
_refine_diff_density_max 0.694
_refine_diff_density_min -0.876
_refine_diff_density_rms 0.078
_refine_ls_extinction_method none
_refine_ls_goodness_of_fit_ref 1.040
_refine_ls_hydrogen_treatment constr
_refine_ls_matrix_type full
_refine_ls_number_parameters 304
_refine_ls_number_reflns 9616
_refine_ls_number_restraints 0
_refine_ls_restrained_S_all 1.040
_refine_ls_R_factor_all 0.0291
_refine_ls_R_factor_gt 0.0261
_refine_ls_shift/su_max 0.001
_refine_ls_shift/su_mean 0.000
_refine_ls_structure_factor_coef Fsqd
_refine_ls_weighting_details 'calc w==1/[\s^2^(Fo^2^)+(0.0000P)^2^+0.5202P] where P==(Fo^2^+2Fc^2^)/3'
_refine_ls_weighting_scheme calc
_refine_ls_wR_factor_gt 0.0690
_refine_ls_wR_factor_ref 0.0711
_reflns_number_gt 8948
_reflns_number_total 9616
_reflns_threshold_expression I>2\s(I)
_cod_data_source_file b108132b.txt
_cod_data_source_block 3827
_cod_depositor_comments
;
The following automatic conversions were performed:

'_exptl_crystal_density_meas' value 'none' was changed to '?' - the
value is perceived as not measured.

Automatic conversion script
Id: cif_fix_values 3008 2015-01-20 13:52:24Z robertas 
;
_cod_original_cell_volume 1342.51(4)
_cod_original_sg_symbol_H-M P-1
_cod_database_code 7114722

loop_
_symmetry_equiv_pos_as_xyz
'x, y, z'
'-x, -y, -z'

loop_
_atom_site_label
_atom_site_type_symbol
_atom_site_fract_x
_atom_site_fract_y
_atom_site_fract_z
_atom_site_U_iso_or_equiv
_atom_site_adp_type
_atom_site_occupancy
_atom_site_symmetry_multiplicity
_atom_site_calc_flag
_atom_site_refinement_flags
Pd1 Pd 0.425653(8) 0.003703(8) 0.094261(7) 0.01222(3) Uani 1 1 d .
P1 P 0.28511(3) -0.00289(3) 0.25674(3) 0.01360(6) Uani 1 1 d .
Si1 Si 0.50451(4) -0.19931(4) 0.07798(3) 0.01398(7) Uani 1 1 d .
N1 N 0.60428(11) -0.29515(11) 0.15843(9) 0.01613(19) Uani 1 1 d .
N2 N 0.40009(11) -0.34969(11) 0.11494(9) 0.01554(19) Uani 1 1 d .
C1 C 0.55434(14) -0.43200(13) 0.20970(11) 0.0192(2) Uani 1 1 d .
H1 H 0.5946 -0.4980 0.2576 0.023 Uiso 1 1 calc R
C2 C 0.44378(14) -0.46207(13) 0.18508(11) 0.0184(2) Uani 1 1 d .
H2 H 0.3996 -0.5514 0.2129 0.022 Uiso 1 1 calc R
C3 C 0.71815(14) -0.24940(14) 0.18765(11) 0.0189(2) Uani 1 1 d .
C4 C 0.66771(17) -0.27110(17) 0.30919(12) 0.0269(3) Uani 1 1 d .
H4A H 0.5906 -0.2193 0.3208 0.040 Uiso 1 1 calc R
H4B H 0.7427 -0.2407 0.3288 0.040 Uiso 1 1 calc R
H4C H 0.6375 -0.3673 0.3558 0.040 Uiso 1 1 calc R
C5 C 0.84009(15) -0.32799(17) 0.16743(13) 0.0265(3) Uani 1 1 d .
H5A H 0.8127 -0.4241 0.2158 0.040 Uiso 1 1 calc R
H5B H 0.9165 -0.2941 0.1836 0.040 Uiso 1 1 calc R
H5C H 0.8691 -0.3161 0.0900 0.040 Uiso 1 1 calc R
C6 C 0.76485(17) -0.09977(16) 0.11503(14) 0.0275(3) Uani 1 1 d .
H6A H 0.7934 -0.0854 0.0371 0.041 Uiso 1 1 calc R
H6B H 0.8424 -0.0700 0.1323 0.041 Uiso 1 1 calc R
H6C H 0.6888 -0.0477 0.1290 0.041 Uiso 1 1 calc R
C7 C 0.28043(13) -0.37039(13) 0.07984(11) 0.0174(2) Uani 1 1 d .
C8 C 0.32323(16) -0.43326(17) -0.00410(13) 0.0258(3) Uani 1 1 d .
H8A H 0.3963 -0.3721 -0.0692 0.039 Uiso 1 1 calc R
H8B H 0.2439 -0.4483 -0.0263 0.039 Uiso 1 1 calc R
H8C H 0.3569 -0.5196 0.0294 0.039 Uiso 1 1 calc R
C9 C 0.23322(15) -0.23384(15) 0.02648(13) 0.0229(3) Uani 1 1 d .
H9A H 0.2087 -0.1922 0.0795 0.034 Uiso 1 1 calc R
H9B H 0.1529 -0.2461 0.0044 0.034 Uiso 1 1 calc R
H9C H 0.3077 -0.1753 -0.0388 0.034 Uiso 1 1 calc R
C10 C 0.16209(15) -0.46274(15) 0.18076(13) 0.0244(3) Uani 1 1 d .
H10A H 0.1902 -0.5525 0.2128 0.037 Uiso 1 1 calc R
H10B H 0.0813 -0.4702 0.1577 0.037 Uiso 1 1 calc R
H10C H 0.1394 -0.4244 0.2361 0.037 Uiso 1 1 calc R
C11 C 0.22777(13) -0.16701(13) 0.37649(10) 0.0161(2) Uani 1 1 d .
C12 C 0.24012(19) -0.28357(15) 0.35747(13) 0.0291(3) Uani 1 1 d .
H12 H 0.2811 -0.2767 0.2844 0.035 Uiso 1 1 calc R
C13 C 0.1936(2) -0.41010(16) 0.44360(14) 0.0376(4) Uani 1 1 d .
H13 H 0.2020 -0.4887 0.4289 0.045 Uiso 1 1 calc R
C14 C 0.13472(17) -0.42214(15) 0.55115(12) 0.0273(3) Uani 1 1 d .
H14 H 0.1028 -0.5087 0.6101 0.033 Uiso 1 1 calc R
C15 C 0.12293(16) -0.30677(15) 0.57167(11) 0.0247(3) Uani 1 1 d .
H15 H 0.0830 -0.3143 0.6451 0.030 Uiso 1 1 calc R
C16 C 0.16929(15) -0.18006(14) 0.48522(11) 0.0217(3) Uani 1 1 d .
H16 H 0.1612 -0.1016 0.5001 0.026 Uiso 1 1 calc R
C21 C 0.34158(13) 0.09765(13) 0.32165(10) 0.0158(2) Uani 1 1 d .
C22 C 0.47752(14) 0.09970(16) 0.32236(12) 0.0236(3) Uani 1 1 d .
H22 H 0.5397 0.0564 0.2844 0.028 Uiso 1 1 calc R
C23 C 0.52314(16) 0.16450(18) 0.37816(13) 0.0283(3) Uani 1 1 d .
H23 H 0.6155 0.1633 0.3795 0.034 Uiso 1 1 calc R
C24 C 0.43448(17) 0.23086(16) 0.43183(12) 0.0259(3) Uani 1 1 d .
H24 H 0.4661 0.2759 0.4692 0.031 Uiso 1 1 calc R
C25 C 0.29912(16) 0.23101(14) 0.43054(12) 0.0228(3) Uani 1 1 d .
H25 H 0.2380 0.2764 0.4670 0.027 Uiso 1 1 calc R
C26 C 0.25249(14) 0.16479(13) 0.37588(11) 0.0191(2) Uani 1 1 d .
H26 H 0.1598 0.1652 0.3755 0.023 Uiso 1 1 calc R
C31 C 0.12171(13) 0.06091(13) 0.24340(10) 0.0152(2) Uani 1 1 d .
C32 C 0.12896(14) 0.18927(13) 0.16030(11) 0.0186(2) Uani 1 1 d .
H32 H 0.2161 0.2378 0.1127 0.022 Uiso 1 1 calc R
C33 C 0.01044(15) 0.24634(15) 0.14668(11) 0.0210(3) Uani 1 1 d .
H33 H 0.0169 0.3342 0.0909 0.025 Uiso 1 1 calc R
C34 C -0.11833(14) 0.17483(16) 0.21485(12) 0.0219(3) Uani 1 1 d .
H34 H -0.1996 0.2136 0.2053 0.026 Uiso 1 1 calc R
C35 C -0.12700(14) 0.04699(15) 0.29644(12) 0.0222(3) Uani 1 1 d .
H35 H -0.2145 -0.0021 0.3425 0.027 Uiso 1 1 calc R
C36 C -0.00784(14) -0.00995(14) 0.31120(11) 0.0198(2) Uani 1 1 d .
H36 H -0.0147 -0.0974 0.3677 0.024 Uiso 1 1 calc R

loop_
_atom_site_aniso_label
_atom_site_aniso_U_11
_atom_site_aniso_U_22
_atom_site_aniso_U_33
_atom_site_aniso_U_23
_atom_site_aniso_U_13
_atom_site_aniso_U_12
Pd1 0.01407(5) 0.01239(5) 0.00845(5) -0.00407(4) -0.00116(3) 0.00096(3)
P1 0.01605(14) 0.01300(13) 0.00962(12 -0.00467(11 -0.00077(10) 0.00046(10)
Si1 0.01558(15) 0.01282(15) 0.01181(14 -0.00378(12 -0.00347(11) 0.00143(11)
N1 0.0197(5) 0.0143(5) 0.0140(5) -0.0047(4) -0.0062(4) 0.0032(4)
N2 0.0167(5) 0.0138(4) 0.0142(4) -0.0047(4) -0.0033(4) 0.0011(3)
C1 0.0241(6) 0.0149(5) 0.0170(5) -0.0044(5) -0.0071(5) 0.0047(4)
C2 0.0239(6) 0.0128(5) 0.0167(5) -0.0047(5) -0.0055(4) 0.0020(4)
C3 0.0207(6) 0.0216(6) 0.0164(5) -0.0078(5) -0.0084(4) 0.0035(4)
C4 0.0330(8) 0.0333(8) 0.0187(6) -0.0137(6) -0.0100(5) 0.0059(6)
C5 0.0222(6) 0.0344(8) 0.0252(7) -0.0126(6) -0.0101(5) 0.0082(5)
C6 0.0303(7) 0.0220(7) 0.0296(7) -0.0053(6) -0.0159(6) -0.0023(5)
C7 0.0166(5) 0.0174(5) 0.0174(5) -0.0075(5) -0.0038(4) -0.0002(4)
C8 0.0260(7) 0.0318(8) 0.0260(7) -0.0185(6) -0.0079(5) 0.0023(5)
C9 0.0223(6) 0.0204(6) 0.0265(7) -0.0072(5) -0.0115(5) 0.0017(5)
C10 0.0191(6) 0.0227(7) 0.0250(7) -0.0065(6) -0.0018(5) -0.0017(5)
C11 0.0179(5) 0.0156(5) 0.0111(5) -0.0043(4) -0.0005(4) 0.0002(4)
C12 0.0439(9) 0.0167(6) 0.0163(6) -0.0058(5) 0.0048(6) -0.0009(6)
C13 0.0600(12) 0.0152(6) 0.0229(7) -0.0062(6) 0.0066(7) -0.0001(7)
C14 0.0355(8) 0.0179(6) 0.0173(6) -0.0007(5) -0.0012(5) 0.0001(5)
C15 0.0329(7) 0.0228(7) 0.0115(5) -0.0040(5) -0.0012(5) -0.0039(5)
C16 0.0310(7) 0.0179(6) 0.0123(5) -0.0062(5) -0.0008(5) 0.0000(5)
C21 0.0192(5) 0.0147(5) 0.0116(5) -0.0051(4) -0.0023(4) -0.0004(4)
C22 0.0191(6) 0.0324(7) 0.0219(6) -0.0155(6) -0.0037(5) 0.0012(5)
C23 0.0232(7) 0.0390(9) 0.0248(7) -0.0164(7) -0.0058(5) -0.0032(6)
C24 0.0358(8) 0.0241(7) 0.0171(6) -0.0092(6) -0.0059(5) -0.0062(6)
C25 0.0333(7) 0.0173(6) 0.0171(6) -0.0089(5) -0.0042(5) 0.0010(5)
C26 0.0232(6) 0.0168(6) 0.0166(5) -0.0076(5) -0.0040(4) 0.0021(4)
C31 0.0170(5) 0.0171(5) 0.0123(5) -0.0080(4) -0.0031(4) 0.0009(4)
C32 0.0205(6) 0.0168(5) 0.0153(5) -0.0050(5) -0.0032(4) 0.0012(4)
C33 0.0249(6) 0.0213(6) 0.0170(6) -0.0078(5) -0.0067(5) 0.0045(5)
C34 0.0206(6) 0.0292(7) 0.0200(6) -0.0130(6) -0.0080(5) 0.0062(5)
C35 0.0174(6) 0.0269(7) 0.0216(6) -0.0103(6) -0.0043(5) -0.0008(5)
C36 0.0191(6) 0.0192(6) 0.0180(6) -0.0062(5) -0.0031(4) -0.0014(4)

loop_
_atom_type_symbol
_atom_type_description
_atom_type_scat_dispersion_real
_atom_type_scat_dispersion_imag
_atom_type_scat_source
C C 0.0033 0.0016 'International Tables Vol C Tables 4.2.6.8 and 6.1.1.4'
H H 0.0000 0.0000 'International Tables Vol C Tables 4.2.6.8 and 6.1.1.4'
N N 0.0061 0.0033 'International Tables Vol C Tables 4.2.6.8 and 6.1.1.4'
Si Si 0.0817 0.0704 'International Tables Vol C Tables 4.2.6.8 and 6.1.1.4'
P P 0.1023 0.0942 'International Tables Vol C Tables 4.2.6.8 and 6.1.1.4'
Pd Pd -0.9988 1.0072 'International Tables Vol C Tables 4.2.6.8 and 6.1.1.4'

loop_
_geom_angle_atom_site_label_1
_geom_angle_atom_site_label_2
_geom_angle_atom_site_label_3
_geom_angle
_geom_angle_site_symmetry_1
_geom_angle_site_symmetry_3
P1 Pd1 Si1 125.532(12) . 2_655
P1 Pd1 Si1 121.063(12) . .
Si1 Pd1 Si1 113.217(10) 2_655 .
P1 Pd1 Pd1 175.238(10) . 2_655
Si1 Pd1 Pd1 56.893(9) 2_655 2_655
Si1 Pd1 Pd1 56.324(9) . 2_655
C31 P1 C21 101.39(6) . .
C31 P1 C11 102.43(6) . .
C21 P1 C11 100.13(6) . .
C31 P1 Pd1 112.00(4) . .
C21 P1 Pd1 119.21(4) . .
C11 P1 Pd1 118.98(4) . .
N1 Si1 N2 88.80(5) . .
N1 Si1 Pd1 129.60(4) . 2_655
N2 Si1 Pd1 129.22(4) . 2_655
N1 Si1 Pd1 120.86(4) . .
N2 Si1 Pd1 126.10(4) . .
Pd1 Si1 Pd1 66.784(10) 2_655 .
C1 N1 C3 118.11(11) . .
C1 N1 Si1 111.97(9) . .
C3 N1 Si1 129.49(9) . .
C2 N2 C7 118.62(11) . .
C2 N2 Si1 111.87(9) . .
C7 N2 Si1 129.49(9) . .
C2 C1 N1 113.75(12) . .
C2 C1 H1 123.1 . .
N1 C1 H1 123.1 . .
C1 C2 N2 113.60(12) . .
C1 C2 H2 123.2 . .
N2 C2 H2 123.2 . .
N1 C3 C6 109.30(11) . .
N1 C3 C4 109.21(11) . .
C6 C3 C4 109.50(13) . .
N1 C3 C5 110.02(12) . .
C6 C3 C5 108.50(12) . .
C4 C3 C5 110.29(12) . .
C3 C4 H4A 109.5 . .
C3 C4 H4B 109.5 . .
H4A C4 H4B 109.5 . .
C3 C4 H4C 109.5 . .
H4A C4 H4C 109.5 . .
H4B C4 H4C 109.5 . .
C3 C5 H5A 109.5 . .
C3 C5 H5B 109.5 . .
H5A C5 H5B 109.5 . .
C3 C5 H5C 109.5 . .
H5A C5 H5C 109.5 . .
H5B C5 H5C 109.5 . .
C3 C6 H6A 109.5 . .
C3 C6 H6B 109.5 . .
H6A C6 H6B 109.5 . .
C3 C6 H6C 109.5 . .
H6A C6 H6C 109.5 . .
H6B C6 H6C 109.5 . .
N2 C7 C9 108.52(11) . .
N2 C7 C8 109.47(11) . .
C9 C7 C8 109.47(12) . .
N2 C7 C10 110.04(11) . .
C9 C7 C10 109.18(11) . .
C8 C7 C10 110.14(12) . .
C7 C8 H8A 109.5 . .
C7 C8 H8B 109.5 . .
H8A C8 H8B 109.5 . .
C7 C8 H8C 109.5 . .
H8A C8 H8C 109.5 . .
H8B C8 H8C 109.5 . .
C7 C9 H9A 109.5 . .
C7 C9 H9B 109.5 . .
H9A C9 H9B 109.5 . .
C7 C9 H9C 109.5 . .
H9A C9 H9C 109.5 . .
H9B C9 H9C 109.5 . .
C7 C10 H10A 109.5 . .
C7 C10 H10B 109.5 . .
H10A C10 H10B 109.5 . .
C7 C10 H10C 109.5 . .
H10A C10 H10C 109.5 . .
H10B C10 H10C 109.5 . .
C12 C11 C16 118.35(12) . .
C12 C11 P1 118.24(10) . .
C16 C11 P1 123.38(10) . .
C13 C12 C11 121.05(14) . .
C13 C12 H12 119.5 . .
C11 C12 H12 119.5 . .
C12 C13 C14 120.24(15) . .
C12 C13 H13 119.9 . .
C14 C13 H13 119.9 . .
C15 C14 C13 119.42(13) . .
C15 C14 H14 120.3 . .
C13 C14 H14 120.3 . .
C14 C15 C16 120.26(13) . .
C14 C15 H15 119.9 . .
C16 C15 H15 119.9 . .
C15 C16 C11 120.68(13) . .
C15 C16 H16 119.7 . .
C11 C16 H16 119.7 . .
C22 C21 C26 118.76(13) . .
C22 C21 P1 118.04(10) . .
C26 C21 P1 123.09(10) . .
C21 C22 C23 120.65(14) . .
C21 C22 H22 119.7 . .
C23 C22 H22 119.7 . .
C24 C23 C22 120.38(14) . .
C24 C23 H23 119.8 . .
C22 C23 H23 119.8 . .
C23 C24 C25 119.52(14) . .
C23 C24 H24 120.2 . .
C25 C24 H24 120.2 . .
C24 C25 C26 120.30(14) . .
C24 C25 H25 119.9 . .
C26 C25 H25 119.9 . .
C21 C26 C25 120.38(13) . .
C21 C26 H26 119.8 . .
C25 C26 H26 119.8 . .
C36 C31 C32 118.62(12) . .
C36 C31 P1 124.19(10) . .
C32 C31 P1 117.19(9) . .
C33 C32 C31 120.81(12) . .
C33 C32 H32 119.6 . .
C31 C32 H32 119.6 . .
C32 C33 C34 120.10(13) . .
C32 C33 H33 120.0 . .
C34 C33 H33 120.0 . .
C35 C34 C33 119.68(13) . .
C35 C34 H34 120.2 . .
C33 C34 H34 120.2 . .
C34 C35 C36 120.32(13) . .
C34 C35 H35 119.8 . .
C36 C35 H35 119.8 . .
C31 C36 C35 120.46(13) . .
C31 C36 H36 119.8 . .
C35 C36 H36 119.8 . .

loop_
_geom_bond_atom_site_label_1
_geom_bond_atom_site_label_2
_geom_bond_distance
_geom_bond_site_symmetry_2
Pd1 P1 2.2706(3) .
Pd1 Si1 2.3996(3) 2_655
Pd1 Si1 2.4154(4) .
Pd1 Pd1 2.65005(17) 2_655
P1 C31 1.8375(13) .
P1 C21 1.8422(14) .
P1 C11 1.8426(13) .
Si1 N1 1.7582(11) .
Si1 N2 1.7630(12) .
Si1 Pd1 2.3996(3) 2_655
N1 C1 1.3930(17) .
N1 C3 1.4807(18) .
N2 C2 1.3938(16) .
N2 C7 1.4857(17) .
C1 C2 1.344(2) .
C1 H1 0.9500 .
C2 H2 0.9500 .
C3 C6 1.525(2) .
C3 C4 1.530(2) .
C3 C5 1.532(2) .
C4 H4A 0.9800 .
C4 H4B 0.9800 .
C4 H4C 0.9800 .
C5 H5A 0.9800 .
C5 H5B 0.9800 .
C5 H5C 0.9800 .
C6 H6A 0.9800 .
C6 H6B 0.9800 .
C6 H6C 0.9800 .
C7 C9 1.5214(19) .
C7 C8 1.528(2) .
C7 C10 1.5377(19) .
C8 H8A 0.9800 .
C8 H8B 0.9800 .
C8 H8C 0.9800 .
C9 H9A 0.9800 .
C9 H9B 0.9800 .
C9 H9C 0.9800 .
C10 H10A 0.9800 .
C10 H10B 0.9800 .
C10 H10C 0.9800 .
C11 C12 1.388(2) .
C11 C16 1.3996(18) .
C12 C13 1.388(2) .
C12 H12 0.9500 .
C13 C14 1.389(2) .
C13 H13 0.9500 .
C14 C15 1.386(2) .
C14 H14 0.9500 .
C15 C16 1.3910(19) .
C15 H15 0.9500 .
C16 H16 0.9500 .
C21 C22 1.3934(19) .
C21 C26 1.4004(18) .
C22 C23 1.392(2) .
C22 H22 0.9500 .
C23 C24 1.388(2) .
C23 H23 0.9500 .
C24 C25 1.390(2) .
C24 H24 0.9500 .
C25 C26 1.395(2) .
C25 H25 0.9500 .
C26 H26 0.9500 .
C31 C36 1.3996(17) .
C31 C32 1.4006(18) .
C32 C33 1.3868(19) .
C32 H32 0.9500 .
C33 C34 1.397(2) .
C33 H33 0.9500 .
C34 C35 1.386(2) .
C34 H34 0.9500 .
C35 C36 1.396(2) .
C35 H35 0.9500 .
C36 H36 0.9500 .
